data_8102207
loop_
_publ_author_name
'Manuela Ramos Silva'
'Joana A. Silva'
'Ana M. Urbano'
'Ana C. Santos'
'Abil\'io J. F. N. Sobral'
'Ana Matos Beja'
'Jos\'e A. Paix\~ao'

_publ_section_title
;
 Crystal structure of 2,5-dimethyl-1-(4-carboxy-phenyl)pyrrole,
 C13H13NO2
;
_journal_issue 1
_journal_name_full 'Zeitschrift f\"ur Kristallographie - New Crystal Structures'
_journal_page_first 33
_journal_volume 223
_journal_year 2008
_chemical_formula_sum 'C13 H13 N O2'
_chemical_formula_weight 215.24
_chemical_name_systematic
; 
 2,5-dimethyl-1-(4-carboxy-phenyl)pyrrole
;
_space_group_IT_number 60
_symmetry_cell_setting orthorhombic
_symmetry_space_group_name_Hall '-P 2n 2ab'
_symmetry_space_group_name_H-M 'P b c n'
_atom_sites_solution_hydrogens geom
_atom_sites_solution_primary direct
_atom_sites_solution_secondary difmap
_audit_creation_method SHELXL-97
_cell_angle_alpha 90.00
_cell_angle_beta 90.00
_cell_angle_gamma 90.00
_cell_formula_units_Z 8
_cell_length_a 12.4741(2)
_cell_length_b 11.1481(2)
_cell_length_c 16.3617(3)
_cell_measurement_reflns_used 8696
_cell_measurement_temperature 293(2)
_cell_measurement_theta_max 31.25
_cell_measurement_theta_min 2.45
_cell_volume 2275.30(7)
_computing_cell_refinement 'SAINT (Bruker, 2003)'
_computing_data_collection 'SMART (Bruker, 2003)'
_computing_data_reduction SAINT
_computing_molecular_graphics 'ORTEPII (Johnson, 1976)'
_computing_publication_material 'SHELXL-97 (Sheldrick, 1997)'
_computing_structure_refinement 'SHELXL-97 (Sheldrick, 1997)'
_computing_structure_solution 'SHELXS-97 (Sheldrick, 1997)'
_diffrn_ambient_temperature 293(2)
_diffrn_measured_fraction_theta_full 0.999
_diffrn_measured_fraction_theta_max 0.999
_diffrn_measurement_device_type 'Bruker SMART APEX CCD'
_diffrn_measurement_method phi/omega
_diffrn_radiation_monochromator graphite
_diffrn_radiation_source 'fine-focus sealed tube'
_diffrn_radiation_type MoK\a
_diffrn_radiation_wavelength 0.71073
_diffrn_reflns_av_R_equivalents 0.0267
_diffrn_reflns_av_sigmaI/netI 0.0135
_diffrn_reflns_limit_h_max 18
_diffrn_reflns_limit_h_min -15
_diffrn_reflns_limit_k_max 15
_diffrn_reflns_limit_k_min -16
_diffrn_reflns_limit_l_max 23
_diffrn_reflns_limit_l_min -23
_diffrn_reflns_number 66672
_diffrn_reflns_theta_full 31.25
_diffrn_reflns_theta_max 31.25
_diffrn_reflns_theta_min 2.45
_exptl_absorpt_coefficient_mu 0.085
_exptl_absorpt_correction_T_max 0.987
_exptl_absorpt_correction_T_min 0.985
_exptl_absorpt_correction_type multi-scan
_exptl_absorpt_process_details '(SADABS;  Sheldrick, 2000)'
_exptl_crystal_colour colorless
_exptl_crystal_density_diffrn 1.257
_exptl_crystal_density_method 'not measured'
_exptl_crystal_description prism
_exptl_crystal_F_000 912
_exptl_crystal_size_max 0.39
_exptl_crystal_size_mid 0.27
_exptl_crystal_size_min 0.15
_refine_diff_density_max 0.256
_refine_diff_density_min -0.200
_refine_diff_density_rms 0.042
_refine_ls_extinction_method none
_refine_ls_goodness_of_fit_ref 1.018
_refine_ls_hydrogen_treatment mixed
_refine_ls_matrix_type full
_refine_ls_number_parameters 154
_refine_ls_number_reflns 3715
_refine_ls_number_restraints 0
_refine_ls_restrained_S_all 1.018
_refine_ls_R_factor_all 0.0709
_refine_ls_R_factor_gt 0.0487
_refine_ls_shift/su_max 0.000
_refine_ls_shift/su_mean 0.000
_refine_ls_structure_factor_coef Fsqd
_refine_ls_weighting_details 'calc w=1/[\s^2^(Fo^2^)+(0.0866P)^2^+0.3648P] where P=(Fo^2^+2Fc^2^)/3'
_refine_ls_weighting_scheme calc
_refine_ls_wR_factor_gt 0.1375
_refine_ls_wR_factor_ref 0.1584
_reflns_number_gt 2651
_reflns_number_total 3715
_reflns_threshold_expression I>2sigma(I)
_cod_data_source_file 1267-2134.cff
_cod_data_source_block acs90b1
_cod_original_sg_symbol_H-M Pbcn
_cod_database_code 8102207

loop_
_symmetry_equiv_pos_as_xyz
'x, y, z'
'-x+1/2, -y+1/2, z+1/2'
'x+1/2, -y+1/2, -z'
'-x, y, -z+1/2'
'-x, -y, -z'
'x-1/2, y-1/2, -z-1/2'
'-x-1/2, y-1/2, z'
'x, -y, z-1/2'

loop_
_atom_site_label
_atom_site_type_symbol
_atom_site_fract_x
_atom_site_fract_y
_atom_site_fract_z
_atom_site_U_iso_or_equiv
_atom_site_adp_type
_atom_site_occupancy
_atom_site_symmetry_multiplicity
_atom_site_Wyckoff_symbol
_atom_site_calc_flag
_atom_site_refinement_flags
_atom_site_disorder_assembly
_atom_site_disorder_group
O1 O -0.40001(9) 0.28127(9) 0.27143(9) 0.0685(4) Uani 1 8 d d . . .
H1 H -0.477(5) 0.286(4) 0.269(3) 0.103 Uiso 0.46(3) 8 d d P . .
O2 O -0.40483(9) 0.47933(9) 0.28557(8) 0.0689(4) Uani 1 8 d d . . .
H2 H -0.467(3) 0.475(4) 0.268(3) 0.103 Uiso 0.54(3) 8 d d P . .
N1 N 0.06771(8) 0.35975(8) 0.41404(6) 0.0394(2) Uani 1 8 d d . . .
C1 C 0.14937(10) 0.43916(12) 0.39433(7) 0.0451(3) Uani 1 8 d d . . .
C2 C 0.24105(11) 0.39438(14) 0.42716(9) 0.0560(3) Uani 1 8 d d . . .
H2A H 0.3086 0.4293 0.4235 0.067 Uiso 1 8 d calc R . .
C3 C 0.21674(11) 0.28618(13) 0.46779(9) 0.0568(4) Uani 1 8 d d . . .
H3 H 0.2652 0.2379 0.4957 0.068 Uiso 1 8 d calc R . .
C4 C 0.11020(10) 0.26484(11) 0.45899(8) 0.0469(3) Uani 1 8 d d . . .
C5 C 0.04310(13) 0.16680(15) 0.49343(12) 0.0698(5) Uani 1 8 d d . . .
H5A H 0.0858 0.1183 0.5293 0.105 Uiso 1 8 d calc R . .
H5B H 0.0158 0.1181 0.4498 0.105 Uiso 1 8 d calc R . .
H5C H -0.0156 0.2008 0.5234 0.105 Uiso 1 8 d calc R . .
C6 C 0.13143(13) 0.54892(13) 0.34493(10) 0.0611(4) Uani 1 8 d d . . .
H6A H 0.0894 0.6051 0.3758 0.092 Uiso 1 8 d calc R . .
H6B H 0.0940 0.5283 0.2956 0.092 Uiso 1 8 d calc R . .
H6C H 0.1992 0.5845 0.3314 0.092 Uiso 1 8 d calc R . .
C7 C -0.03936(9) 0.36605(9) 0.38420(7) 0.0363(2) Uani 1 8 d d . . .
C8 C -0.07909(9) 0.27216(10) 0.33712(8) 0.0415(3) Uani 1 8 d d . . .
H8 H -0.0359 0.2063 0.3256 0.050 Uiso 1 8 d calc R . .
C9 C -0.18257(10) 0.27674(10) 0.30750(8) 0.0429(3) Uani 1 8 d d . . .
H9 H -0.2096 0.2132 0.2769 0.051 Uiso 1 8 d calc R . .
C10 C -0.24662(9) 0.37627(9) 0.32329(7) 0.0395(2) Uani 1 8 d d . . .
C11 C -0.20676(10) 0.47038(9) 0.37011(7) 0.0421(3) Uani 1 8 d d . . .
H11 H -0.2493 0.5372 0.3803 0.051 Uiso 1 8 d calc R . .
C12 C -0.10377(10) 0.46463(10) 0.40151(7) 0.0411(3) Uani 1 8 d d . . .
H12 H -0.0778 0.5265 0.4341 0.049 Uiso 1 8 d calc R . .
C13 C -0.35733(10) 0.37947(10) 0.29121(8) 0.0457(3) Uani 1 8 d d . . .

loop_
_atom_site_aniso_label
_atom_site_aniso_U_11
_atom_site_aniso_U_22
_atom_site_aniso_U_33
_atom_site_aniso_U_23
_atom_site_aniso_U_13
_atom_site_aniso_U_12
O1 0.0478(6) 0.0444(5) 0.1134(10) -0.0183(5) -0.0245(6) -0.0001(4)
O2 0.0573(6) 0.0419(5) 0.1076(9) -0.0103(5) -0.0362(6) 0.0086(4)
N1 0.0365(5) 0.0379(4) 0.0437(5) 0.0006(4) -0.0056(4) -0.0013(4)
C1 0.0434(6) 0.0498(6) 0.0421(6) -0.0020(5) -0.0011(5) -0.0092(5)
C2 0.0384(6) 0.0710(9) 0.0586(8) -0.0026(6) -0.0020(6) -0.0067(6)
C3 0.0428(7) 0.0645(8) 0.0632(8) 0.0024(6) -0.0092(6) 0.0091(6)
C4 0.0444(6) 0.0438(6) 0.0525(7) 0.0044(5) -0.0064(5) 0.0046(5)
C5 0.0643(9) 0.0569(8) 0.0881(11) 0.0276(8) -0.0134(8) -0.0047(7)
C6 0.0663(9) 0.0550(7) 0.0620(9) 0.0113(6) -0.0022(7) -0.0152(6)
C7 0.0366(5) 0.0363(5) 0.0361(5) 0.0002(4) -0.0034(4) -0.0011(4)
C8 0.0411(6) 0.0353(5) 0.0483(6) -0.0077(4) -0.0039(5) 0.0034(4)
C9 0.0443(6) 0.0355(5) 0.0489(6) -0.0092(4) -0.0076(5) -0.0010(4)
C10 0.0400(6) 0.0350(5) 0.0435(6) -0.0014(4) -0.0081(5) 0.0000(4)
C11 0.0447(6) 0.0336(5) 0.0480(6) -0.0056(4) -0.0087(5) 0.0049(4)
C12 0.0443(6) 0.0353(5) 0.0435(6) -0.0069(4) -0.0089(5) -0.0001(4)
C13 0.0428(6) 0.0382(5) 0.0562(7) -0.0040(5) -0.0116(5) 0.0010(4)

loop_
_atom_type_symbol
_atom_type_description
_atom_type_scat_dispersion_real
_atom_type_scat_dispersion_imag
_atom_type_scat_source
C C 0.0033 0.0016 'International Tables Vol C Tables 4.2.6.8 and 6.1.1.4'
H H 0.0000 0.0000 'International Tables Vol C Tables 4.2.6.8 and 6.1.1.4'
N N 0.0061 0.0033 'International Tables Vol C Tables 4.2.6.8 and 6.1.1.4'
O O 0.0106 0.0060 'International Tables Vol C Tables 4.2.6.8 and 6.1.1.4'

loop_
_geom_angle_atom_site_label_1
_geom_angle_atom_site_label_2
_geom_angle_atom_site_label_3
_geom_angle
_geom_angle_site_symmetry_1
_geom_angle_site_symmetry_3
_geom_angle_publ_flag
C13 O1 H1 113(3) . . ?
C13 O2 H2 114(3) . . ?
C1 N1 C4 109.15(10) . . ?
C1 N1 C7 125.27(10) . . ?
C4 N1 C7 125.11(10) . . ?
C2 C1 N1 106.95(11) . . ?
C2 C1 C6 130.21(12) . . ?
N1 C1 C6 122.83(12) . . ?
C1 C2 C3 108.64(12) . . ?
C1 C2 H2A 125.7 . . ?
C3 C2 H2A 125.7 . . ?
C4 C3 C2 108.08(12) . . ?
C4 C3 H3 126.0 . . ?
C2 C3 H3 126.0 . . ?
C3 C4 N1 107.17(11) . . ?
C3 C4 C5 129.74(12) . . ?
N1 C4 C5 122.95(11) . . ?
C4 C5 H5A 109.5 . . ?
C4 C5 H5B 109.5 . . ?
H5A C5 H5B 109.5 . . ?
C4 C5 H5C 109.5 . . ?
H5A C5 H5C 109.5 . . ?
H5B C5 H5C 109.5 . . ?
C1 C6 H6A 109.5 . . ?
C1 C6 H6B 109.5 . . ?
H6A C6 H6B 109.5 . . ?
C1 C6 H6C 109.5 . . ?
H6A C6 H6C 109.5 . . ?
H6B C6 H6C 109.5 . . ?
C12 C7 C8 120.11(10) . . ?
C12 C7 N1 120.74(9) . . ?
C8 C7 N1 119.15(10) . . ?
C9 C8 C7 120.00(10) . . ?
C9 C8 H8 120.0 . . ?
C7 C8 H8 120.0 . . ?
C8 C9 C10 120.10(10) . . ?
C8 C9 H9 120.0 . . ?
C10 C9 H9 120.0 . . ?
C11 C10 C9 119.90(10) . . ?
C11 C10 C13 120.76(10) . . ?
C9 C10 C13 119.33(10) . . ?
C12 C11 C10 120.06(10) . . ?
C12 C11 H11 120.0 . . ?
C10 C11 H11 120.0 . . ?
C11 C12 C7 119.80(10) . . ?
C11 C12 H12 120.1 . . ?
C7 C12 H12 120.1 . . ?
O1 C13 O2 123.26(12) . . ?
O1 C13 C10 117.72(11) . . ?
O2 C13 C10 119.01(10) . . ?

loop_
_geom_bond_atom_site_label_1
_geom_bond_atom_site_label_2
_geom_bond_distance
_geom_bond_site_symmetry_2
_geom_bond_publ_flag
O1 C13 1.2596(14) . ?
O1 H1 0.96(6) . ?
O2 C13 1.2645(15) . ?
O2 H2 0.83(4) . ?
N1 C1 1.3875(15) . ?
N1 C4 1.3932(15) . ?
N1 C7 1.4239(14) . ?
C1 C2 1.3586(19) . ?
C1 C6 1.4834(19) . ?
C2 C3 1.410(2) . ?
C2 H2A 0.9300 . ?
C3 C4 1.3579(19) . ?
C3 H3 0.9300 . ?
C4 C5 1.4875(19) . ?
C5 H5A 0.9600 . ?
C5 H5B 0.9600 . ?
C5 H5C 0.9600 . ?
C6 H6A 0.9600 . ?
C6 H6B 0.9600 . ?
C6 H6C 0.9600 . ?
C7 C12 1.3905(15) . ?
C7 C8 1.3908(15) . ?
C8 C9 1.3797(17) . ?
C8 H8 0.9300 . ?
C9 C10 1.3914(15) . ?
C9 H9 0.9300 . ?
C10 C11 1.3910(14) . ?
C10 C13 1.4779(16) . ?
C11 C12 1.3850(16) . ?
C11 H11 0.9300 . ?
C12 H12 0.9300 . ?

loop_
_geom_torsion_atom_site_label_1
_geom_torsion_atom_site_label_2
_geom_torsion_atom_site_label_3
_geom_torsion_atom_site_label_4
_geom_torsion
_geom_torsion_site_symmetry_1
_geom_torsion_site_symmetry_2
_geom_torsion_site_symmetry_3
_geom_torsion_site_symmetry_4
_geom_torsion_publ_flag
C4 N1 C1 C2 -0.42(14) . . . . ?
C7 N1 C1 C2 -172.93(11) . . . . ?
C4 N1 C1 C6 178.61(12) . . . . ?
C7 N1 C1 C6 6.11(19) . . . . ?
N1 C1 C2 C3 -0.03(16) . . . . ?
C6 C1 C2 C3 -178.97(14) . . . . ?
C1 C2 C3 C4 0.49(17) . . . . ?
C2 C3 C4 N1 -0.73(16) . . . . ?
C2 C3 C4 C5 -176.49(16) . . . . ?
C1 N1 C4 C3 0.73(15) . . . . ?
C7 N1 C4 C3 173.24(11) . . . . ?
C1 N1 C4 C5 176.84(14) . . . . ?
C7 N1 C4 C5 -10.6(2) . . . . ?
C1 N1 C7 C12 -62.14(16) . . . . ?
C4 N1 C7 C12 126.52(13) . . . . ?
C1 N1 C7 C8 117.72(13) . . . . ?
C4 N1 C7 C8 -53.61(16) . . . . ?
C12 C7 C8 C9 0.01(18) . . . . ?
N1 C7 C8 C9 -179.86(11) . . . . ?
C7 C8 C9 C10 1.28(19) . . . . ?
C8 C9 C10 C11 -1.03(19) . . . . ?
C8 C9 C10 C13 -179.88(12) . . . . ?
C9 C10 C11 C12 -0.51(18) . . . . ?
C13 C10 C11 C12 178.32(12) . . . . ?
C10 C11 C12 C7 1.79(18) . . . . ?
C8 C7 C12 C11 -1.54(18) . . . . ?
N1 C7 C12 C11 178.33(10) . . . . ?
C11 C10 C13 O1 -159.01(14) . . . . ?
C9 C10 C13 O1 19.8(2) . . . . ?
C11 C10 C13 O2 20.4(2) . . . . ?
C9 C10 C13 O2 -160.79(14) . . . . ?
